data_2239291
loop_
_publ_author_name
'Ravi Kiran, Bhaskarachar'
'Palakshamurthy, Bandrehalli Siddagangaiah'
'Vijayakumar, Giriyapura R.'
'Bharath, Hebbur Shivamurthy'

_publ_section_title
;
 3,4-Difluoro-2-hydroxybenzoic acid
;
_journal_issue 5
_journal_name_full 'Acta Crystallographica Section E'
_journal_page_first o519
_journal_paper_doi 10.1107/S1600536814007211
_journal_volume 70
_journal_year 2014
_chemical_formula_iupac 'C7 H4 F2 O3'
_chemical_formula_moiety 'C7 H4 F2 O3'
_chemical_formula_sum 'C7 H4 F2 O3'
_chemical_formula_weight 174.10
_chemical_melting_point 448
_chemical_name_systematic
;
3,4-Difluoro-2-hydroxybenzoic acid
;
_space_group_IT_number 14
_symmetry_cell_setting monoclinic
_symmetry_space_group_name_Hall '-P 2yn'
_symmetry_space_group_name_H-M 'P 1 21/n 1'
_atom_sites_solution_hydrogens geom
_atom_sites_solution_primary direct
_atom_sites_solution_secondary difmap
_audit_creation_method SHELXL-97
_cell_angle_alpha 90.00
_cell_angle_beta 106.257(5)
_cell_angle_gamma 90.00
_cell_formula_units_Z 4
_cell_length_a 9.4252(8)
_cell_length_b 6.8145(5)
_cell_length_c 11.0391(8)
_cell_measurement_reflns_used 1045
_cell_measurement_temperature 296(2)
_cell_measurement_theta_max 26.5
_cell_measurement_theta_min 2.3
_cell_volume 680.67(9)
_computing_cell_refinement 'APEX2 and SAINT-Plus (Bruker, 2009)'
_computing_data_collection 'APEX2 (Bruker, 2009)'
_computing_data_reduction 'SAINT-Plus and XPREP (Bruker, 2009)'
_computing_molecular_graphics 'ORTEP-3 for Windows (Farrugia, 2012) and Mercury (Macrae <i>et al.</i>, 2008)'
_computing_publication_material 'SHELXL97 (Sheldrick, 2008)'
_computing_structure_refinement 'SHELXL97 (Sheldrick, 2008)'
_computing_structure_solution 'SHELXS97 (Sheldrick, 2008)'
_diffrn_ambient_temperature 296(2)
_diffrn_detector_area_resol_mean 1.6
_diffrn_measured_fraction_theta_full 0.999
_diffrn_measured_fraction_theta_max 0.999
_diffrn_measurement_device_type 'Bruker APEXII CCD area-detector'
_diffrn_measurement_method 'phi and \w scans'
_diffrn_radiation_monochromator graphite
_diffrn_radiation_source 'fine-focus sealed tube'
_diffrn_radiation_type MoK\a
_diffrn_radiation_wavelength 0.71073
_diffrn_reflns_av_R_equivalents 0.0365
_diffrn_reflns_av_sigmaI/netI 0.0698
_diffrn_reflns_limit_h_max 11
_diffrn_reflns_limit_h_min -11
_diffrn_reflns_limit_k_max 8
_diffrn_reflns_limit_k_min -8
_diffrn_reflns_limit_l_max 13
_diffrn_reflns_limit_l_min -13
_diffrn_reflns_number 6362
_diffrn_reflns_theta_full 25.99
_diffrn_reflns_theta_max 25.99
_diffrn_reflns_theta_min 2.52
_diffrn_standards_decay_% 1.2
_diffrn_standards_interval_count 22
_diffrn_standards_interval_time 15
_diffrn_standards_number 1344
_exptl_absorpt_coefficient_mu 0.167
_exptl_absorpt_correction_T_max 0.9803
_exptl_absorpt_correction_T_min 0.9674
_exptl_absorpt_correction_type multi-scan
_exptl_absorpt_process_details '(SADABS; Sheldrick, 2007)'
_exptl_crystal_colour colourless
_exptl_crystal_density_diffrn 1.699
_exptl_crystal_density_method 'not measured'
_exptl_crystal_description prism
_exptl_crystal_F_000 352
_exptl_crystal_size_max 0.20
_exptl_crystal_size_mid 0.16
_exptl_crystal_size_min 0.12
_refine_diff_density_max 0.193
_refine_diff_density_min -0.140
_refine_ls_extinction_coef 0.018(3)
_refine_ls_extinction_expression Fc^*^=kFc[1+0.001xFc^2^\l^3^/sin(2\q)]^-1/4^
_refine_ls_extinction_method 'SHELXL97 (Sheldrick, 2008)'
_refine_ls_goodness_of_fit_ref 1.086
_refine_ls_hydrogen_treatment constr
_refine_ls_matrix_type full
_refine_ls_number_constraints 0
_refine_ls_number_parameters 112
_refine_ls_number_reflns 1344
_refine_ls_number_restraints 0
_refine_ls_restrained_S_all 1.086
_refine_ls_R_factor_all 0.0818
_refine_ls_R_factor_gt 0.0307
_refine_ls_shift/su_max 0.000
_refine_ls_shift/su_mean 0.000
_refine_ls_structure_factor_coef Fsqd
_refine_ls_weighting_details 'calc w=1/[\s^2^(Fo^2^)+(0.0514P)^2^+0.0514P] where P=(Fo^2^+2Fc^2^)/3'
_refine_ls_weighting_scheme calc
_refine_ls_wR_factor_gt 0.0900
_refine_ls_wR_factor_ref 0.0944
_reflns_number_gt 1045
_reflns_number_total 1344
_reflns_threshold_expression I>2sigma(I)
_cod_data_source_file jj2185sup1.cif
_cod_data_source_block I
_cod_original_sg_symbol_H-M 'P 21/n'
_cod_database_code 2239291
_cod_database_fobs_code 2239291

loop_
_symmetry_equiv_pos_as_xyz
'x, y, z'
'-x+1/2, y+1/2, -z+1/2'
'-x, -y, -z'
'x-1/2, -y-1/2, z-1/2'

loop_
_atom_site_type_symbol
_atom_site_label
_atom_site_fract_x
_atom_site_fract_y
_atom_site_fract_z
_atom_site_U_iso_or_equiv
_atom_site_adp_type
_atom_site_calc_flag
_atom_site_refinement_flags
_atom_site_occupancy
_atom_site_symmetry_multiplicity
C C1 0.55955(13) 0.54118(17) 0.18180(14) 0.0376(3) Uani d . 1 1
C C2 0.60924(12) 0.57452(17) 0.31759(13) 0.0357(3) Uani d . 1 1
C C3 0.64443(13) 0.41737(18) 0.40234(13) 0.0400(3) Uani d . 1 1
H H3 0.6343 0.2897 0.3713 0.046(4) Uiso calc R 1 1
C C4 0.69337(14) 0.44745(19) 0.52991(15) 0.0458(4) Uani d . 1 1
H H4 0.7180 0.3420 0.5854 0.065(5) Uiso calc R 1 1
C C5 0.70534(14) 0.63748(19) 0.57424(14) 0.0443(3) Uani d . 1 1
C C6 0.67106(15) 0.79441(18) 0.49292(15) 0.0441(4) Uani d . 1 1
C C7 0.62456(13) 0.76688(16) 0.36434(14) 0.0380(3) Uani d . 1 1
O O1 0.53519(11) 0.67798(13) 0.10424(9) 0.0482(3) Uani d . 1 1
O O2 0.54221(10) 0.35741(12) 0.14643(10) 0.0503(3) Uani d . 1 1
H H2 0.5139 0.3516 0.0692 0.075 Uiso calc R 1 1
O O3 0.59795(11) 0.92951(13) 0.29161(10) 0.0543(3) Uani d . 1 1
H H3A 0.5708 0.8976 0.2170 0.081 Uiso calc R 1 1
F F1 0.75075(11) 0.67350(13) 0.69839(8) 0.0676(3) Uani d . 1 1
F F2 0.68666(12) 0.97767(11) 0.54053(10) 0.0686(3) Uani d . 1 1

loop_
_atom_site_aniso_label
_atom_site_aniso_U_11
_atom_site_aniso_U_22
_atom_site_aniso_U_33
_atom_site_aniso_U_12
_atom_site_aniso_U_13
_atom_site_aniso_U_23
C1 0.0438(6) 0.0373(7) 0.0310(9) -0.0007(5) 0.0095(6) -0.0010(5)
C2 0.0417(6) 0.0361(7) 0.0292(9) -0.0008(4) 0.0096(6) -0.0007(5)
C3 0.0536(7) 0.0331(6) 0.0325(9) 0.0016(5) 0.0107(6) 0.0007(5)
C4 0.0604(8) 0.0391(7) 0.0356(10) 0.0030(5) 0.0095(7) 0.0064(5)
C5 0.0544(7) 0.0511(8) 0.0248(9) -0.0034(5) 0.0065(6) -0.0039(6)
C6 0.0569(7) 0.0347(7) 0.0395(10) -0.0068(5) 0.0113(7) -0.0071(5)
C7 0.0470(7) 0.0337(6) 0.0323(10) -0.0032(5) 0.0097(6) 0.0017(5)
O1 0.0712(6) 0.0401(5) 0.0296(7) -0.0009(4) 0.0077(5) 0.0017(4)
O2 0.0771(6) 0.0378(5) 0.0319(7) -0.0016(4) 0.0087(5) -0.0040(4)
O3 0.0836(7) 0.0340(5) 0.0402(7) -0.0031(4) 0.0091(6) 0.0042(4)
F1 0.0996(7) 0.0677(6) 0.0287(6) -0.0032(5) 0.0065(5) -0.0070(4)
F2 0.1113(7) 0.0403(5) 0.0474(7) -0.0096(4) 0.0111(6) -0.0140(4)

loop_
_atom_type_symbol
_atom_type_description
_atom_type_scat_dispersion_real
_atom_type_scat_dispersion_imag
_atom_type_scat_source
C C 0.0033 0.0016 'International Tables Vol C Tables 4.2.6.8 and 6.1.1.4'
H H 0.0000 0.0000 'International Tables Vol C Tables 4.2.6.8 and 6.1.1.4'
O O 0.0106 0.0060 'International Tables Vol C Tables 4.2.6.8 and 6.1.1.4'
F F 0.0171 0.0103 'International Tables Vol C Tables 4.2.6.8 and 6.1.1.4'

loop_
_geom_angle_atom_site_label_1
_geom_angle_atom_site_label_2
_geom_angle_atom_site_label_3
_geom_angle_site_symmetry_1
_geom_angle
O1 C1 O2 1 121.92(13)
O1 C1 O2 . 121.92(13)
O1 C1 C2 1 122.39(11)
O1 C1 C2 . 122.39(11)
O2 C1 C2 . 115.69(11)
C3 C2 C7 . 119.27(13)
C3 C2 C1 . 121.06(11)
C7 C2 C1 . 119.66(11)
C4 C3 C2 . 121.45(12)
C4 C3 H3 . 119.3
C2 C3 H3 . 119.3
C3 C4 C5 . 118.46(13)
C3 C4 H4 . 120.8
C5 C4 H4 . 120.8
F1 C5 C6 . 118.35(12)
F1 C5 C4 . 120.45(12)
C6 C5 C4 . 121.21(14)
F2 C6 C5 . 119.09(14)
F2 C6 C7 . 119.82(12)
C5 C6 C7 . 121.06(12)
O3 C7 C6 . 117.00(12)
O3 C7 C2 . 124.47(14)
C6 C7 C2 . 118.53(12)
C1 O2 H2 . 109.5
C7 O3 H3A . 109.5

loop_
_geom_bond_atom_site_label_1
_geom_bond_atom_site_label_2
_geom_bond_site_symmetry_2
_geom_bond_distance
C1 O1 1 1.2429(15)
C1 O1 . 1.2429(15)
C1 O2 . 1.3083(14)
C1 C2 . 1.458(2)
C2 C3 . 1.3994(18)
C2 C7 . 1.4014(17)
C3 C4 . 1.369(2)
C3 H3 . 0.9300
C4 C5 . 1.3777(19)
C4 H4 . 0.9300
C5 F1 . 1.3392(16)
C5 C6 . 1.375(2)
C6 F2 . 1.3469(14)
C6 C7 . 1.376(2)
C7 O3 . 1.3502(16)
O2 H2 . 0.8200
O3 H3A . 0.8200

loop_
_geom_hbond_atom_site_label_D
_geom_hbond_atom_site_label_H
_geom_hbond_atom_site_label_A
_geom_hbond_site_symmetry_A
_geom_hbond_distance_DH
_geom_hbond_distance_HA
_geom_hbond_distance_DA
_geom_hbond_angle_DHA
O3 H3A O1 1 0.82 1.92 2.6231(14) 143.9
O2 H2 O1 3_665 0.82 1.85 2.6679(14) 174.5
C3 H3 O3 1_545 0.93 2.60 3.5269(16) 177.2
C4 H4 F2 1_545 0.93 2.53 3.2047(16) 129.4

loop_
_geom_torsion_atom_site_label_1
_geom_torsion_atom_site_label_2
_geom_torsion_atom_site_label_3
_geom_torsion_atom_site_label_4
_geom_torsion_site_symmetry_1
_geom_torsion_site_symmetry_4
_geom_torsion
O1 C1 C2 C3 1 . -176.05(11)
O1 C1 C2 C3 . . -176.05(11)
O2 C1 C2 C3 . . 3.89(17)
O1 C1 C2 C7 1 . 2.86(17)
O1 C1 C2 C7 . . 2.86(17)
O2 C1 C2 C7 . . -177.19(10)
C7 C2 C3 C4 . . 0.05(18)
C1 C2 C3 C4 . . 178.97(10)
C2 C3 C4 C5 . . 1.03(19)
C3 C4 C5 F1 . . 179.05(11)
C3 C4 C5 C6 . . -0.8(2)
F1 C5 C6 F2 . . 1.1(2)
C4 C5 C6 F2 . . -178.98(12)
F1 C5 C6 C7 . . 179.65(11)
C4 C5 C6 C7 . . -0.5(2)
F2 C6 C7 O3 . . 0.61(19)
C5 C6 C7 O3 . . -177.90(11)
F2 C6 C7 C2 . . -179.95(10)
C5 C6 C7 C2 . . 1.5(2)
C3 C2 C7 O3 . . 178.06(11)
C1 C2 C7 O3 . . -0.87(18)
C3 C2 C7 C6 . . -1.33(18)
C1 C2 C7 C6 . . 179.74(10)
O2 C1 O1 O1 . 1 0.00(14)
C2 C1 O1 O1 . 1 0.00(14)
